data_7709655
loop_
_publ_author_name
'Drescher, Wiebke'
'Kleeberg, Christian'

_publ_section_title
;
 Ligand properties of boryl ligands in bis-boryl rhodium(iii) complexes: a
 case study
;
_journal_name_full 'Dalton Transactions'
_journal_paper_doi 10.1039/D1DT04276A
_journal_year 2022
_chemical_formula_moiety 'C23 H46 B2 N O4 P3 Rh, C32 H12 B F24'
_chemical_formula_sum 'C55 H58 B3 F24 N O4 P3 Rh'
_chemical_formula_weight 1481.27
_space_group_crystal_system monoclinic
_space_group_IT_number 14
_space_group_name_Hall '-P 2ybc'
_space_group_name_H-M_alt 'P 1 21/c 1'
_atom_sites_solution_hydrogens geom
_atom_sites_solution_primary iterative
_atom_sites_solution_secondary difmap
_audit_creation_method SHELXL-2018/3
_audit_update_record
;
2021-12-20 deposited with the CCDC.	2022-02-24 downloaded from the CCDC.
;
_cell_angle_alpha 90
_cell_angle_beta 99.739(2)
_cell_angle_gamma 90
_cell_formula_units_Z 4
_cell_length_a 18.0677(3)
_cell_length_b 13.9610(2)
_cell_length_c 25.9822(4)
_cell_measurement_reflns_used 100719
_cell_measurement_temperature 100(2)
_cell_measurement_theta_max 33.6140
_cell_measurement_theta_min 2.5560
_cell_volume 6459.38(18)
_computing_cell_refinement
;
 CrysAlisPro 1.171.40.50a (Rigaku Oxford Diffraction, 2018)
;
_computing_data_collection
;
 CrysAlisPro 1.171.40.50a (Rigaku Oxford Diffraction, 2018)
;
_computing_data_reduction
;
 CrysAlisPro 1.171.40.50a (Rigaku Oxford Diffraction, 2018)
;
_computing_molecular_graphics
;
 K. Brandenburg, 2017, Diamond 4.4.1, Crystal Impact GbR, Bonn, Germany.
;
_computing_publication_material
;
 WinGX v2014.1 (L. J. Farrugia, J. Appl. Cryst., 2012, 45, 849-854.)
;
_computing_structure_refinement
;
 SHELXL-2018/3 (G. M. Sheldrick, Acta Cryst., 2015, C71, 3--8)
;
_computing_structure_solution
;
 SHELXT (Ver. 2018/2) (G. M. Sheldrick, Acta Cryst., 2015, A71, 3--8)
;
_diffrn_ambient_environment N~2~
_diffrn_ambient_temperature 100(2)
_diffrn_detector 'CCD plate'
_diffrn_detector_type HyPix
_diffrn_measured_fraction_theta_full 0.999
_diffrn_measured_fraction_theta_max 0.920
_diffrn_measurement_device 'four-circle diffractometer'
_diffrn_measurement_device_type 'XtaLAB Synergy, Single source at offset/far, HyPix'
_diffrn_measurement_method \w-scan
_diffrn_radiation_monochromator mirror
_diffrn_radiation_probe x-ray
_diffrn_radiation_type MoK\a
_diffrn_radiation_wavelength 0.71073
_diffrn_reflns_av_R_equivalents 0.0580
_diffrn_reflns_av_unetI/netI 0.0334
_diffrn_reflns_Laue_measured_fraction_full 0.999
_diffrn_reflns_Laue_measured_fraction_max 0.920
_diffrn_reflns_limit_h_max 28
_diffrn_reflns_limit_h_min -26
_diffrn_reflns_limit_k_max 21
_diffrn_reflns_limit_k_min -20
_diffrn_reflns_limit_l_max 39
_diffrn_reflns_limit_l_min -40
_diffrn_reflns_number 281801
_diffrn_reflns_point_group_measured_fraction_full 0.999
_diffrn_reflns_point_group_measured_fraction_max 0.920
_diffrn_reflns_theta_full 25.242
_diffrn_reflns_theta_max 34.227
_diffrn_reflns_theta_min 2.556
_diffrn_source 'micro-focus sealed X-ray tube'
_diffrn_source_type 'PhotonJet (Mo) X-ray Source'
_exptl_absorpt_coefficient_mu 0.452
_exptl_absorpt_correction_T_max 1.00000
_exptl_absorpt_correction_T_min 0.75279
_exptl_absorpt_correction_type multi-scan
_exptl_absorpt_process_details
;
CrysAlisPro 1.171.40.50a (Rigaku Oxford Diffraction, 2019)
Empirical absorption correction using spherical harmonics,
 implemented in SCALE3 ABSPACK scaling algorithm.
;
_exptl_crystal_colour 'clear colourless'
_exptl_crystal_density_diffrn 1.523
_exptl_crystal_description cuboid
_exptl_crystal_F_000 2992
_exptl_crystal_recrystallization_method
;
 From a solution in PhMe at ambient temperature.
;
_exptl_crystal_size_max 0.214
_exptl_crystal_size_mid 0.109
_exptl_crystal_size_min 0.088
_refine_diff_density_max 1.729
_refine_diff_density_min -1.093
_refine_diff_density_rms 0.084
_refine_ls_extinction_method none
_refine_ls_goodness_of_fit_ref 1.035
_refine_ls_hydrogen_treatment constr
_refine_ls_matrix_type full
_refine_ls_number_parameters 834
_refine_ls_number_reflns 24676
_refine_ls_number_restraints 0
_refine_ls_restrained_S_all 1.035
_refine_ls_R_factor_all 0.0629
_refine_ls_R_factor_gt 0.0428
_refine_ls_shift/su_max 0.002
_refine_ls_shift/su_mean 0.000
_refine_ls_structure_factor_coef Fsqd
_refine_ls_weighting_details 'w=1/[\s^2^(Fo^2^)+(0.0538P)^2^+4.7953P] where P=(Fo^2^+2Fc^2^)/3'
_refine_ls_weighting_scheme calc
_refine_ls_wR_factor_gt 0.1042
_refine_ls_wR_factor_ref 0.1128
_reflns_Friedel_coverage 0.000
_reflns_number_gt 19168
_reflns_number_total 24676
_reflns_threshold_expression 'I > 2\s(I)'
_cod_data_source_file d1dt04276a2.cif
_cod_data_source_block wo85wo
_cod_original_sg_symbol_H-M 'P 21/c'
_cod_database_code 7709655
_shelx_shelxl_version_number 2018/3
_shelx_space_group_comment
;
The symmetry employed for this shelxl refinement is uniquely defined
by the following loop, which should always be used as a source of
symmetry information in preference to the above space-group names.
They are only intended as comments.
;

loop_
_space_group_symop_operation_xyz
'x, y, z'
'-x, y+1/2, -z+1/2'
'-x, -y, -z'
'x, -y-1/2, z-1/2'

loop_
_atom_site_label
_atom_site_type_symbol
_atom_site_fract_x
_atom_site_fract_y
_atom_site_fract_z
_atom_site_U_iso_or_equiv
_atom_site_adp_type
_atom_site_occupancy
_atom_site_site_symmetry_order
_atom_site_calc_flag
_atom_site_refinement_flags_posn
_atom_site_refinement_flags_adp
_atom_site_refinement_flags_occupancy
_atom_site_disorder_assembly
_atom_site_disorder_group
C1 C 0.31663(11) 0.10762(14) 0.27959(7) 0.0282(4) Uani 1 1 d . . . . .
H1A H 0.287216 0.059642 0.257368 0.042 Uiso 1 1 calc R U . . .
H1B H 0.287729 0.130525 0.305833 0.042 Uiso 1 1 calc R U . . .
H1C H 0.363646 0.078741 0.297092 0.042 Uiso 1 1 calc R U . . .
C2 C 0.39952(11) 0.15072(16) 0.20032(8) 0.0322(4) Uani 1 1 d . . . . .
H2A H 0.443066 0.123710 0.223374 0.048 Uiso 1 1 calc R U . . .
H2B H 0.416545 0.198155 0.177089 0.048 Uiso 1 1 calc R U . . .
H2C H 0.372283 0.099383 0.179418 0.048 Uiso 1 1 calc R U . . .
C3 C 0.40544(11) 0.27692(15) 0.28486(8) 0.0317(4) Uani 1 1 d . . . . .
H3A H 0.448243 0.236007 0.298781 0.048 Uiso 1 1 calc R U . . .
H3B H 0.381532 0.300130 0.313653 0.048 Uiso 1 1 calc R U . . .
H3C H 0.422973 0.331594 0.266554 0.048 Uiso 1 1 calc R U . . .
C4 C 0.23262(16) 0.3395(2) 0.33006(8) 0.0495(6) Uani 1 1 d . . . . .
H4A H 0.287130 0.330171 0.337987 0.074 Uiso 1 1 calc R U . . .
H4B H 0.207324 0.278180 0.333248 0.074 Uiso 1 1 calc R U . . .
H4C H 0.217380 0.385694 0.354650 0.074 Uiso 1 1 calc R U . . .
C5 C 0.10956(13) 0.4156(3) 0.26588(10) 0.0557(8) Uani 1 1 d . . . . .
H5A H 0.107558 0.457709 0.295801 0.084 Uiso 1 1 calc R U . . .
H5B H 0.080899 0.357117 0.269461 0.084 Uiso 1 1 calc R U . . .
H5C H 0.087864 0.448746 0.233581 0.084 Uiso 1 1 calc R U . . .
C6 C 0.25130(17) 0.50094(17) 0.26770(11) 0.0494(6) Uani 1 1 d . . . . .
H6A H 0.231708 0.538205 0.236383 0.074 Uiso 1 1 calc R U . . .
H6B H 0.305679 0.492894 0.270200 0.074 Uiso 1 1 calc R U . . .
H6C H 0.240727 0.534761 0.298699 0.074 Uiso 1 1 calc R U . . .
C7 C 0.12901(12) 0.30410(18) 0.06372(7) 0.0358(4) Uani 1 1 d . . . . .
H7A H 0.129851 0.234408 0.059359 0.054 Uiso 1 1 calc R U . . .
H7B H 0.173705 0.332106 0.052916 0.054 Uiso 1 1 calc R U . . .
H7C H 0.083846 0.330387 0.042119 0.054 Uiso 1 1 calc R U . . .
C8 C 0.03960(11) 0.27931(17) 0.14150(9) 0.0357(4) Uani 1 1 d . . . . .
H8A H -0.000808 0.302446 0.114362 0.054 Uiso 1 1 calc R U . . .
H8B H 0.028812 0.297320 0.175933 0.054 Uiso 1 1 calc R U . . .
H8C H 0.043076 0.209428 0.139299 0.054 Uiso 1 1 calc R U . . .
C9 C 0.10514(13) 0.45977(15) 0.12675(9) 0.0379(5) Uani 1 1 d . . . . .
H9A H 0.058893 0.468691 0.101437 0.057 Uiso 1 1 calc R U . . .
H9B H 0.146257 0.494843 0.115046 0.057 Uiso 1 1 calc R U . . .
H9C H 0.097823 0.484101 0.160910 0.057 Uiso 1 1 calc R U . . .
C10 C 0.33190(11) 0.49592(13) 0.11280(7) 0.0279(4) Uani 1 1 d . . . . .
C11 C 0.40258(11) 0.44738(16) 0.14485(8) 0.0325(4) Uani 1 1 d . . . . .
C12 C 0.31276(16) 0.59311(16) 0.13375(9) 0.0439(5) Uani 1 1 d . . . . .
H12A H 0.263385 0.613815 0.115541 0.066 Uiso 1 1 calc R U . . .
H12B H 0.350809 0.640075 0.127952 0.066 Uiso 1 1 calc R U . . .
H12C H 0.311759 0.587955 0.171246 0.066 Uiso 1 1 calc R U . . .
C13 C 0.33185(13) 0.50292(16) 0.05440(7) 0.0355(4) Uani 1 1 d . . . . .
H13A H 0.333895 0.438438 0.039804 0.053 Uiso 1 1 calc R U . . .
H13B H 0.375709 0.539695 0.048213 0.053 Uiso 1 1 calc R U . . .
H13C H 0.285911 0.535156 0.037530 0.053 Uiso 1 1 calc R U . . .
C14 C 0.45885(15) 0.5169(2) 0.17525(10) 0.0514(7) Uani 1 1 d . . . . .
H14A H 0.434170 0.553924 0.199552 0.077 Uiso 1 1 calc R U . . .
H14B H 0.477606 0.560492 0.150856 0.077 Uiso 1 1 calc R U . . .
H14C H 0.500928 0.480804 0.194889 0.077 Uiso 1 1 calc R U . . .
C15 C 0.44195(13) 0.37803(19) 0.11322(10) 0.0433(5) Uani 1 1 d . . . . .
H15A H 0.480751 0.342828 0.136694 0.065 Uiso 1 1 calc R U . . .
H15B H 0.465217 0.413872 0.087716 0.065 Uiso 1 1 calc R U . . .
H15C H 0.405224 0.332727 0.094873 0.065 Uiso 1 1 calc R U . . .
C16 C 0.24082(11) 0.06480(14) 0.08187(7) 0.0299(4) Uani 1 1 d . . . . .
C17 C 0.28433(10) 0.13268(14) 0.06289(7) 0.0280(4) Uani 1 1 d . . . . .
C18 C 0.31471(12) 0.11834(18) 0.01815(8) 0.0371(5) Uani 1 1 d . . . . .
H18 H 0.344681 0.165343 0.005024 0.045 Uiso 1 1 calc R U . . .
C19 C 0.29830(14) 0.0295(2) -0.00667(8) 0.0450(6) Uani 1 1 d . . . . .
H19 H 0.317613 0.015827 -0.037686 0.054 Uiso 1 1 calc R U . . .
C20 C 0.25481(14) -0.03858(18) 0.01284(10) 0.0462(6) Uani 1 1 d . . . . .
H20 H 0.245141 -0.097697 -0.005145 0.055 Uiso 1 1 calc R U . . .
C21 C 0.22477(13) -0.02302(16) 0.05806(9) 0.0407(5) Uani 1 1 d . . . . .
H21 H 0.195130 -0.069796 0.071674 0.049 Uiso 1 1 calc R U . . .
C22 C 0.13109(10) 0.10192(13) 0.23539(7) 0.0247(3) Uani 1 1 d . . . . .
C23 C 0.09878(12) 0.01297(15) 0.25088(9) 0.0360(4) Uani 1 1 d . . . . .
H23A H 0.080601 -0.025511 0.219757 0.054 Uiso 1 1 calc R U . . .
H23B H 0.056828 0.027646 0.269041 0.054 Uiso 1 1 calc R U . . .
H23C H 0.137195 -0.023040 0.274242 0.054 Uiso 1 1 calc R U . . .
C24 C 0.22282(9) 0.78866(11) 0.32424(6) 0.0183(3) Uani 1 1 d . . . . .
C25 C 0.28006(9) 0.81462(12) 0.29623(6) 0.0213(3) Uani 1 1 d . . . . .
H25 H 0.326935 0.835684 0.315043 0.026 Uiso 1 1 calc R U . . .
C26 C 0.27036(10) 0.81049(13) 0.24194(7) 0.0236(3) Uani 1 1 d . . . . .
C27 C 0.20243(10) 0.78210(13) 0.21281(6) 0.0237(3) Uani 1 1 d . . . . .
H27 H 0.195760 0.778626 0.175797 0.028 Uiso 1 1 calc R U . . .
C28 C 0.14434(9) 0.75887(12) 0.23954(6) 0.0206(3) Uani 1 1 d . . . . .
C29 C 0.15433(9) 0.76237(11) 0.29406(6) 0.0189(3) Uani 1 1 d . . . . .
H29 H 0.113397 0.746424 0.311066 0.023 Uiso 1 1 calc R U . . .
C30 C 0.33570(11) 0.83357(16) 0.21512(8) 0.0320(4) Uani 1 1 d . . . . .
C31 C 0.07035(10) 0.72956(14) 0.20860(7) 0.0270(3) Uani 1 1 d . . . . .
C32 C 0.24789(9) 0.90886(11) 0.40185(6) 0.0180(3) Uani 1 1 d . . . . .
C33 C 0.31707(9) 0.95587(12) 0.41484(6) 0.0187(3) Uani 1 1 d . . . . .
H33 H 0.362079 0.919702 0.417377 0.022 Uiso 1 1 calc R U . . .
C34 C 0.32171(9) 1.05424(12) 0.42414(6) 0.0193(3) Uani 1 1 d . . . . .
C35 C 0.25761(9) 1.11026(12) 0.42111(6) 0.0216(3) Uani 1 1 d . . . . .
H35 H 0.260912 1.177073 0.428038 0.026 Uiso 1 1 calc R U . . .
C36 C 0.18852(9) 1.06526(12) 0.40761(6) 0.0219(3) Uani 1 1 d . . . . .
C37 C 0.18387(9) 0.96713(12) 0.39766(6) 0.0212(3) Uani 1 1 d . . . . .
H37 H 0.135781 0.938770 0.387729 0.025 Uiso 1 1 calc R U . . .
C38 C 0.39658(9) 1.10276(12) 0.43626(6) 0.0224(3) Uani 1 1 d . . . . .
C39 C 0.11805(10) 1.12367(14) 0.40263(8) 0.0315(4) Uani 1 1 d . . . . .
C40 C 0.31676(9) 0.73535(11) 0.41158(6) 0.0192(3) Uani 1 1 d . . . . .
C41 C 0.35141(9) 0.67003(12) 0.38236(6) 0.0205(3) Uani 1 1 d . . . . .
H41 H 0.330816 0.660589 0.346596 0.025 Uiso 1 1 calc R U . . .
C42 C 0.41516(9) 0.61836(12) 0.40405(7) 0.0228(3) Uani 1 1 d . . . . .
C43 C 0.44669(9) 0.62863(13) 0.45619(7) 0.0248(3) Uani 1 1 d . . . . .
H43 H 0.490262 0.593674 0.470928 0.030 Uiso 1 1 calc R U . . .
C44 C 0.41242(9) 0.69185(12) 0.48627(7) 0.0231(3) Uani 1 1 d . . . . .
C45 C 0.34923(9) 0.74383(12) 0.46445(7) 0.0218(3) Uani 1 1 d . . . . .
H45 H 0.327256 0.786519 0.486031 0.026 Uiso 1 1 calc R U . . .
C46 C 0.44690(10) 0.54697(14) 0.37061(8) 0.0297(4) Uani 1 1 d . . . . .
C47 C 0.44145(11) 0.70183(14) 0.54353(8) 0.0292(4) Uani 1 1 d . . . . .
C48 C 0.17462(8) 0.74426(12) 0.41631(6) 0.0183(3) Uani 1 1 d . . . . .
C49 C 0.14293(9) 0.65482(12) 0.40100(6) 0.0199(3) Uani 1 1 d . . . . .
H49 H 0.156462 0.624235 0.371280 0.024 Uiso 1 1 calc R U . . .
C50 C 0.09225(10) 0.60913(12) 0.42784(6) 0.0222(3) Uani 1 1 d . . . . .
C51 C 0.07180(10) 0.64992(13) 0.47208(6) 0.0229(3) Uani 1 1 d . . . . .
H51 H 0.037012 0.619167 0.490243 0.027 Uiso 1 1 calc R U . . .
C52 C 0.10387(9) 0.73698(12) 0.48883(6) 0.0213(3) Uani 1 1 d . . . . .
C53 C 0.15379(9) 0.78338(12) 0.46175(6) 0.0199(3) Uani 1 1 d . . . . .
H53 H 0.174414 0.843218 0.474338 0.024 Uiso 1 1 calc R U . . .
C54 C 0.05885(12) 0.51499(14) 0.40807(8) 0.0324(4) Uani 1 1 d . . . . .
C55 C 0.08671(11) 0.78176(15) 0.53791(7) 0.0300(4) Uani 1 1 d . . . . .
B1 B 0.29562(11) 0.37347(14) 0.16352(7) 0.0213(3) Uani 1 1 d . . . . .
B2 B 0.24852(10) 0.19234(14) 0.13429(7) 0.0213(3) Uani 1 1 d . . . . .
B3 B 0.23972(10) 0.79400(13) 0.38818(7) 0.0181(3) Uani 1 1 d . . . . .
N1 N 0.15889(8) 0.16944(11) 0.22316(6) 0.0241(3) Uani 1 1 d . . . . .
O1 O 0.27172(7) 0.43050(9) 0.12040(5) 0.0250(2) Uani 1 1 d . . . . .
O2 O 0.37049(7) 0.38984(10) 0.18265(5) 0.0297(3) Uani 1 1 d . . . . .
O3 O 0.21781(8) 0.09957(9) 0.12663(5) 0.0275(3) Uani 1 1 d . . . . .
O4 O 0.29058(7) 0.21261(9) 0.09486(5) 0.0255(2) Uani 1 1 d . . . . .
F1 F 0.37460(10) 0.90827(11) 0.23542(7) 0.0621(5) Uani 1 1 d . . . . .
F2 F 0.38636(9) 0.76216(12) 0.22102(8) 0.0601(5) Uani 1 1 d . . . . .
F3 F 0.31701(10) 0.8423(2) 0.16449(6) 0.0886(8) Uani 1 1 d . . . . .
F4 F 0.07692(8) 0.66431(12) 0.17290(6) 0.0545(4) Uani 1 1 d . . . . .
F5 F 0.03622(9) 0.80297(12) 0.18035(7) 0.0588(4) Uani 1 1 d . . . . .
F6 F 0.02249(9) 0.69797(17) 0.23738(6) 0.0734(6) Uani 1 1 d . . . . .
F7 F 0.45277(7) 1.04275(9) 0.45233(6) 0.0462(3) Uani 1 1 d . . . . .
F8 F 0.41319(7) 1.14891(11) 0.39463(5) 0.0446(3) Uani 1 1 d . . . . .
F9 F 0.39926(7) 1.16873(10) 0.47392(5) 0.0385(3) Uani 1 1 d . . . . .
F10 F 0.06409(9) 1.07913(11) 0.42060(11) 0.0906(8) Uani 1 1 d . . . . .
F11 F 0.09279(12) 1.14659(19) 0.35346(7) 0.0941(8) Uani 1 1 d . . . . .
F12 F 0.12722(8) 1.20674(10) 0.42744(7) 0.0518(4) Uani 1 1 d . . . . .
F13 F 0.43989(7) 0.57531(10) 0.32054(5) 0.0385(3) Uani 1 1 d . . . . .
F14 F 0.41039(8) 0.46238(8) 0.36953(5) 0.0386(3) Uani 1 1 d . . . . .
F15 F 0.51941(7) 0.52831(10) 0.38723(6) 0.0436(3) Uani 1 1 d . . . . .
F16 F 0.39844(8) 0.65553(12) 0.57268(5) 0.0470(3) Uani 1 1 d . . . . .
F17 F 0.44297(7) 0.79382(9) 0.55904(5) 0.0375(3) Uani 1 1 d . . . . .
F18 F 0.51129(7) 0.66795(9) 0.55723(5) 0.0398(3) Uani 1 1 d . . . . .
F19 F 0.11078(9) 0.45095(10) 0.40101(6) 0.0502(4) Uani 1 1 d . . . . .
F20 F 0.01597(9) 0.52401(11) 0.36046(6) 0.0522(4) Uani 1 1 d . . . . .
F21 F 0.01647(13) 0.47589(12) 0.43883(7) 0.0803(7) Uani 1 1 d . . . . .
F22 F 0.02885(8) 0.74313(11) 0.55490(5) 0.0440(3) Uani 1 1 d . . . . .
F23 F 0.14489(9) 0.77688(19) 0.57652(6) 0.0823(7) Uani 1 1 d . . . . .
F24 F 0.07071(13) 0.87472(11) 0.53165(7) 0.0709(6) Uani 1 1 d . . . . .
Rh1 Rh 0.22894(2) 0.27997(2) 0.19404(2) 0.01692(3) Uani 1 1 d . . . . .
P1 P 0.33765(2) 0.20809(3) 0.23947(2) 0.02136(8) Uani 1 1 d . . . . .
P2 P 0.20666(3) 0.38467(3) 0.26364(2) 0.02279(8) Uani 1 1 d . . . . .
P3 P 0.12830(2) 0.33276(3) 0.13205(2) 0.02313(9) Uani 1 1 d . . . . .

loop_
_atom_site_aniso_label
_atom_site_aniso_U_11
_atom_site_aniso_U_22
_atom_site_aniso_U_33
_atom_site_aniso_U_23
_atom_site_aniso_U_13
_atom_site_aniso_U_12
C1 0.0298(9) 0.0275(9) 0.0265(8) 0.0043(7) 0.0022(7) 0.0051(7)
C2 0.0268(9) 0.0422(11) 0.0284(9) 0.0020(8) 0.0068(7) 0.0120(8)
C3 0.0276(9) 0.0370(10) 0.0275(8) 0.0009(7) -0.0041(7) -0.0019(7)
C4 0.0634(16) 0.0631(16) 0.0246(9) 0.0026(10) 0.0150(10) 0.0233(13)
C5 0.0284(10) 0.098(2) 0.0413(12) -0.0231(14) 0.0079(9) 0.0162(12)
C6 0.0659(16) 0.0352(11) 0.0524(14) -0.0223(10) 0.0253(12) -0.0162(11)
C7 0.0328(10) 0.0493(12) 0.0228(8) -0.0005(8) -0.0029(7) 0.0063(9)
C8 0.0211(8) 0.0477(12) 0.0357(10) 0.0056(9) -0.0025(7) -0.0049(8)
C9 0.0371(11) 0.0321(10) 0.0430(11) 0.0080(9) 0.0026(9) 0.0127(8)
C10 0.0363(9) 0.0258(8) 0.0223(7) 0.0010(6) 0.0073(7) -0.0089(7)
C11 0.0288(9) 0.0407(11) 0.0279(9) 0.0043(8) 0.0042(7) -0.0150(8)
C12 0.0689(16) 0.0263(10) 0.0402(11) -0.0028(8) 0.0201(11) -0.0073(10)
C13 0.0462(12) 0.0381(11) 0.0233(8) 0.0034(8) 0.0090(8) -0.0080(9)
C14 0.0443(13) 0.0675(17) 0.0397(12) 0.0058(11) -0.0008(10) -0.0353(12)
C15 0.0308(10) 0.0512(13) 0.0516(13) 0.0095(11) 0.0173(9) -0.0018(9)
C16 0.0281(9) 0.0303(9) 0.0292(9) -0.0106(7) -0.0013(7) 0.0047(7)
C17 0.0266(8) 0.0330(9) 0.0228(8) -0.0088(7) -0.0005(6) 0.0083(7)
C18 0.0356(10) 0.0495(12) 0.0261(9) -0.0067(8) 0.0053(8) 0.0136(9)
C19 0.0415(12) 0.0624(15) 0.0283(9) -0.0189(10) -0.0021(8) 0.0244(11)
C20 0.0422(12) 0.0465(13) 0.0441(12) -0.0270(10) -0.0090(10) 0.0148(10)
C21 0.0394(11) 0.0344(11) 0.0447(12) -0.0164(9) -0.0033(9) 0.0037(9)
C22 0.0224(7) 0.0258(8) 0.0258(8) 0.0011(6) 0.0036(6) -0.0008(6)
C23 0.0368(10) 0.0287(9) 0.0417(11) 0.0092(8) 0.0041(8) -0.0072(8)
C24 0.0170(6) 0.0200(7) 0.0181(6) 0.0008(5) 0.0032(5) 0.0012(5)
C25 0.0189(7) 0.0239(7) 0.0215(7) 0.0003(6) 0.0043(5) -0.0011(6)
C26 0.0234(7) 0.0275(8) 0.0216(7) 0.0017(6) 0.0085(6) -0.0004(6)
C27 0.0263(8) 0.0276(8) 0.0177(7) -0.0012(6) 0.0052(6) 0.0011(6)
C28 0.0210(7) 0.0222(7) 0.0179(7) -0.0010(5) 0.0012(5) -0.0009(6)
C29 0.0188(7) 0.0200(7) 0.0179(6) 0.0000(5) 0.0034(5) -0.0006(5)
C30 0.0298(9) 0.0408(11) 0.0281(9) -0.0004(8) 0.0129(7) -0.0042(8)
C31 0.0267(8) 0.0317(9) 0.0211(7) -0.0031(6) 0.0000(6) -0.0019(7)
C32 0.0170(6) 0.0209(7) 0.0159(6) 0.0006(5) 0.0020(5) 0.0004(5)
C33 0.0163(6) 0.0225(7) 0.0171(6) 0.0013(5) 0.0025(5) 0.0017(5)
C34 0.0178(7) 0.0229(7) 0.0171(6) 0.0007(5) 0.0029(5) -0.0007(5)
C35 0.0221(7) 0.0212(7) 0.0215(7) 0.0007(6) 0.0037(6) 0.0011(6)
C36 0.0186(7) 0.0240(7) 0.0230(7) 0.0015(6) 0.0033(5) 0.0033(6)
C37 0.0173(7) 0.0242(7) 0.0214(7) 0.0013(6) 0.0014(5) 0.0009(6)
C38 0.0216(7) 0.0240(8) 0.0218(7) -0.0014(6) 0.0039(6) -0.0019(6)
C39 0.0215(8) 0.0300(9) 0.0424(10) -0.0016(8) 0.0039(7) 0.0056(7)
C40 0.0158(6) 0.0203(7) 0.0213(7) 0.0020(5) 0.0026(5) -0.0010(5)
C41 0.0168(6) 0.0214(7) 0.0234(7) 0.0012(6) 0.0037(5) -0.0008(5)
C42 0.0183(7) 0.0199(7) 0.0309(8) 0.0026(6) 0.0060(6) 0.0008(5)
C43 0.0168(7) 0.0226(8) 0.0335(9) 0.0053(6) 0.0001(6) 0.0007(6)
C44 0.0197(7) 0.0223(7) 0.0252(8) 0.0038(6) -0.0023(6) -0.0024(6)
C45 0.0197(7) 0.0225(7) 0.0221(7) 0.0012(6) 0.0006(6) 0.0002(6)
C46 0.0224(8) 0.0285(9) 0.0384(10) 0.0010(7) 0.0059(7) 0.0057(7)
C47 0.0263(8) 0.0291(9) 0.0284(8) 0.0041(7) -0.0062(7) -0.0026(7)
C48 0.0160(6) 0.0212(7) 0.0173(6) 0.0014(5) 0.0019(5) 0.0011(5)
C49 0.0215(7) 0.0217(7) 0.0173(6) -0.0005(5) 0.0057(5) 0.0003(6)
C50 0.0251(8) 0.0208(7) 0.0217(7) 0.0002(6) 0.0067(6) -0.0026(6)
C51 0.0229(7) 0.0262(8) 0.0208(7) 0.0016(6) 0.0073(6) -0.0014(6)
C52 0.0201(7) 0.0259(8) 0.0182(7) -0.0027(6) 0.0044(5) 0.0008(6)
C53 0.0183(7) 0.0231(7) 0.0178(6) -0.0009(6) 0.0014(5) 0.0000(5)
C54 0.0428(11) 0.0254(9) 0.0336(9) -0.0052(7) 0.0200(8) -0.0096(8)
C55 0.0299(9) 0.0379(10) 0.0245(8) -0.0079(7) 0.0110(7) -0.0064(7)
B1 0.0229(8) 0.0211(8) 0.0202(8) -0.0022(6) 0.0041(6) -0.0017(6)
B2 0.0200(8) 0.0220(8) 0.0213(8) -0.0025(6) 0.0018(6) 0.0008(6)
B3 0.0161(7) 0.0213(8) 0.0167(7) -0.0005(6) 0.0021(5) -0.0009(6)
N1 0.0216(6) 0.0257(7) 0.0251(7) 0.0006(5) 0.0042(5) -0.0004(5)
O1 0.0261(6) 0.0245(6) 0.0242(6) 0.0037(5) 0.0034(5) -0.0039(5)
O2 0.0240(6) 0.0384(7) 0.0257(6) 0.0079(5) 0.0011(5) -0.0106(5)
O3 0.0289(6) 0.0247(6) 0.0290(6) -0.0077(5) 0.0047(5) -0.0032(5)
O4 0.0284(6) 0.0269(6) 0.0220(5) -0.0047(5) 0.0064(5) 0.0011(5)
F1 0.0682(10) 0.0465(8) 0.0870(12) -0.0279(8) 0.0575(9) -0.0302(7)
F2 0.0450(8) 0.0474(8) 0.0988(13) -0.0073(8) 0.0435(9) 0.0009(7)
F3 0.0471(9) 0.186(2) 0.0362(8) 0.0312(11) 0.0165(7) -0.0163(12)
F4 0.0415(8) 0.0636(10) 0.0543(9) -0.0359(8) -0.0038(6) -0.0028(7)
F5 0.0432(8) 0.0479(8) 0.0731(11) 0.0042(8) -0.0256(7) 0.0031(7)
F6 0.0442(8) 0.1448(18) 0.0291(7) -0.0008(9) -0.0002(6) -0.0521(10)
F7 0.0191(5) 0.0320(6) 0.0823(10) -0.0006(6) -0.0069(6) -0.0010(4)
F8 0.0393(7) 0.0685(9) 0.0252(5) 0.0066(6) 0.0028(5) -0.0288(6)
F9 0.0343(6) 0.0454(7) 0.0369(6) -0.0194(5) 0.0097(5) -0.0138(5)
F10 0.0342(8) 0.0350(8) 0.216(3) 0.0099(11) 0.0595(12) 0.0061(6)
F11 0.0829(13) 0.141(2) 0.0485(9) -0.0093(11) -0.0167(9) 0.0849(14)
F12 0.0343(7) 0.0367(7) 0.0831(11) -0.0162(7) 0.0060(7) 0.0128(5)
F13 0.0383(7) 0.0437(7) 0.0374(6) 0.0033(5) 0.0177(5) 0.0124(5)
F14 0.0432(7) 0.0237(5) 0.0492(7) -0.0037(5) 0.0085(6) 0.0021(5)
F15 0.0238(6) 0.0487(8) 0.0582(8) -0.0035(6) 0.0064(5) 0.0156(5)
F16 0.0481(8) 0.0649(9) 0.0252(6) 0.0084(6) -0.0019(5) -0.0200(7)
F17 0.0376(6) 0.0349(6) 0.0338(6) -0.0064(5) -0.0120(5) 0.0022(5)
F18 0.0339(6) 0.0385(7) 0.0396(7) 0.0053(5) -0.0151(5) 0.0057(5)
F19 0.0608(9) 0.0267(6) 0.0637(9) -0.0118(6) 0.0120(7) 0.0028(6)
F20 0.0521(9) 0.0421(8) 0.0566(9) -0.0149(7) -0.0076(7) -0.0118(6)
F21 0.1343(17) 0.0527(9) 0.0754(11) -0.0314(8) 0.0793(12) -0.0578(11)
F22 0.0481(8) 0.0504(8) 0.0416(7) -0.0150(6) 0.0304(6) -0.0152(6)
F23 0.0409(8) 0.176(2) 0.0285(7) -0.0400(10) 0.0008(6) 0.0042(11)
F24 0.1248(17) 0.0345(7) 0.0712(11) -0.0170(7) 0.0676(11) -0.0075(9)
Rh1 0.01659(5) 0.01747(6) 0.01676(5) -0.00066(4) 0.00300(4) -0.00011(4)
P1 0.01981(18) 0.0244(2) 0.01937(18) 0.00035(15) 0.00186(14) 0.00313(15)
P2 0.02222(19) 0.0258(2) 0.02104(19) -0.00418(16) 0.00559(15) 0.00155(15)
P3 0.01971(19) 0.0260(2) 0.02263(19) 0.00174(16) 0.00060(15) 0.00212(15)

loop_
_atom_type_symbol
_atom_type_description
_atom_type_scat_dispersion_real
_atom_type_scat_dispersion_imag
_atom_type_scat_source
C C 0.0033 0.0016 'International Tables Vol C Tables 4.2.6.8 and 6.1.1.4'
H H 0.0000 0.0000 'International Tables Vol C Tables 4.2.6.8 and 6.1.1.4'
B B 0.0013 0.0007 'International Tables Vol C Tables 4.2.6.8 and 6.1.1.4'
N N 0.0061 0.0033 'International Tables Vol C Tables 4.2.6.8 and 6.1.1.4'
O O 0.0106 0.0060 'International Tables Vol C Tables 4.2.6.8 and 6.1.1.4'
F F 0.0171 0.0103 'International Tables Vol C Tables 4.2.6.8 and 6.1.1.4'
Rh Rh -1.1178 0.9187 'International Tables Vol C Tables 4.2.6.8 and 6.1.1.4'
P P 0.1023 0.0942 'International Tables Vol C Tables 4.2.6.8 and 6.1.1.4'

loop_
_geom_angle_atom_site_label_1
_geom_angle_atom_site_label_2
_geom_angle_atom_site_label_3
_geom_angle
_geom_angle_site_symmetry_1
_geom_angle_site_symmetry_3
_geom_angle_publ_flag
O1 C10 C13 107.50(15) . . ?
O1 C10 C12 106.84(16) . . ?
C13 C10 C12 109.73(17) . . ?
O1 C10 C11 102.58(14) . . ?
C13 C10 C11 115.08(17) . . ?
C12 C10 C11 114.32(18) . . ?
O2 C11 C15 106.72(17) . . ?
O2 C11 C14 107.86(16) . . ?
C15 C11 C14 110.7(2) . . ?
O2 C11 C10 102.46(14) . . ?
C15 C11 C10 113.83(17) . . ?
C14 C11 C10 114.5(2) . . ?
C17 C16 C21 122.7(2) . . ?
C17 C16 O3 109.27(16) . . ?
C21 C16 O3 128.0(2) . . ?
C16 C17 C18 122.31(19) . . ?
C16 C17 O4 109.51(16) . . ?
C18 C17 O4 128.2(2) . . ?
C17 C18 C19 115.5(2) . . ?
C20 C19 C18 121.8(2) . . ?
C19 C20 C21 122.0(2) . . ?
C16 C21 C20 115.7(2) . . ?
N1 C22 C23 177.3(2) . . ?
C29 C24 C25 115.82(14) . . ?
C29 C24 B3 125.18(14) . . ?
C25 C24 B3 118.98(14) . . ?
C26 C25 C24 122.32(15) . . ?
C27 C26 C25 120.86(15) . . ?
C27 C26 C30 120.01(15) . . ?
C25 C26 C30 119.09(16) . . ?
C26 C27 C28 117.84(15) . . ?
C27 C28 C29 121.24(15) . . ?
C27 C28 C31 118.47(15) . . ?
C29 C28 C31 120.30(15) . . ?
C24 C29 C28 121.87(15) . . ?
F3 C30 F1 111.0(2) . . ?
F3 C30 F2 103.8(2) . . ?
F1 C30 F2 103.58(18) . . ?
F3 C30 C26 113.38(17) . . ?
F1 C30 C26 113.05(16) . . ?
F2 C30 C26 111.16(17) . . ?
F6 C31 F4 108.36(18) . . ?
F6 C31 F5 106.33(19) . . ?
F4 C31 F5 103.26(16) . . ?
F6 C31 C28 113.65(15) . . ?
F4 C31 C28 112.83(16) . . ?
F5 C31 C28 111.70(16) . . ?
C33 C32 C37 115.92(15) . . ?
C33 C32 B3 123.55(14) . . ?
C37 C32 B3 120.41(14) . . ?
C34 C33 C32 121.86(14) . . ?
C35 C34 C33 121.31(15) . . ?
C35 C34 C38 118.17(15) . . ?
C33 C34 C38 120.49(14) . . ?
C36 C35 C34 117.71(15) . . ?
C35 C36 C37 120.99(15) . . ?
C35 C36 C39 119.33(16) . . ?
C37 C36 C39 119.66(16) . . ?
C36 C37 C32 122.16(15) . . ?
F7 C38 F8 107.11(15) . . ?
F7 C38 F9 105.84(15) . . ?
F8 C38 F9 105.94(15) . . ?
F7 C38 C34 113.33(14) . . ?
F8 C38 C34 111.50(14) . . ?
F9 C38 C34 112.62(14) . . ?
F10 C39 F11 107.7(2) . . ?
F10 C39 F12 106.40(19) . . ?
F11 C39 F12 104.66(19) . . ?
F10 C39 C36 112.59(17) . . ?
F11 C39 C36 111.38(17) . . ?
F12 C39 C36 113.58(16) . . ?
C41 C40 C45 115.73(15) . . ?
C41 C40 B3 123.60(14) . . ?
C45 C40 B3 120.54(14) . . ?
C42 C41 C40 122.16(15) . . ?
C43 C42 C41 121.10(16) . . ?
C43 C42 C46 120.09(15) . . ?
C41 C42 C46 118.73(16) . . ?
C42 C43 C44 117.80(15) . . ?
C45 C44 C43 120.98(16) . . ?
C45 C44 C47 118.81(17) . . ?
C43 C44 C47 120.16(16) . . ?
C44 C45 C40 122.22(16) . . ?
F15 C46 F13 107.29(16) . . ?
F15 C46 F14 106.59(15) . . ?
F13 C46 F14 105.74(16) . . ?
F15 C46 C42 113.17(17) . . ?
F13 C46 C42 112.48(15) . . ?
F14 C46 C42 111.11(15) . . ?
F18 C47 F16 106.86(16) . . ?
F18 C47 F17 106.69(15) . . ?
F16 C47 F17 106.01(17) . . ?
F18 C47 C44 112.79(17) . . ?
F16 C47 C44 112.18(15) . . ?
F17 C47 C44 111.87(15) . . ?
C49 C48 C53 115.37(14) . . ?
C49 C48 B3 122.66(14) . . ?
C53 C48 B3 121.51(14) . . ?
C50 C49 C48 122.42(15) . . ?
C51 C50 C49 121.03(16) . . ?
C51 C50 C54 119.67(15) . . ?
C49 C50 C54 119.30(15) . . ?
C52 C51 C50 117.69(15) . . ?
C51 C52 C53 121.43(15) . . ?
C51 C52 C55 119.85(15) . . ?
C53 C52 C55 118.69(15) . . ?
C52 C53 C48 122.03(15) . . ?
F21 C54 F19 107.54(19) . . ?
F21 C54 F20 107.0(2) . . ?
F19 C54 F20 104.18(16) . . ?
F21 C54 C50 113.41(16) . . ?
F19 C54 C50 112.56(17) . . ?
F20 C54 C50 111.55(16) . . ?
F22 C55 F23 107.33(18) . . ?
F22 C55 F24 105.76(17) . . ?
F23 C55 F24 105.7(2) . . ?
F22 C55 C52 113.86(16) . . ?
F23 C55 C52 111.74(17) . . ?
F24 C55 C52 111.95(16) . . ?
O2 B1 O1 110.46(15) . . ?
O2 B1 Rh1 125.27(13) . . ?
O1 B1 Rh1 124.27(13) . . ?
O4 B2 O3 109.33(14) . . ?
O4 B2 Rh1 127.98(13) . . ?
O3 B2 Rh1 122.67(13) . . ?
C24 B3 C48 114.05(13) . . ?
C24 B3 C40 110.72(13) . . ?
C48 B3 C40 104.54(12) . . ?
C24 B3 C32 104.94(12) . . ?
C48 B3 C32 111.21(13) . . ?
C40 B3 C32 111.56(13) . . ?
C22 N1 Rh1 168.38(15) . . ?
B1 O1 C10 109.42(14) . . ?
B1 O2 C11 108.97(14) . . ?
C16 O3 B2 105.85(15) . . ?
C17 O4 B2 106.03(14) . . ?
B1 Rh1 B2 84.14(8) . . ?
B1 Rh1 N1 175.49(7) . . ?
B2 Rh1 N1 91.42(7) . . ?
B1 Rh1 P3 88.39(6) . . ?
B2 Rh1 P3 83.12(5) . . ?
N1 Rh1 P3 91.85(4) . . ?
B1 Rh1 P1 88.27(6) . . ?
B2 Rh1 P1 83.60(5) . . ?
N1 Rh1 P1 90.48(4) . . ?
P3 Rh1 P1 166.572(17) . . ?
B1 Rh1 P2 95.09(5) . . ?
B2 Rh1 P2 179.22(6) . . ?
N1 Rh1 P2 89.35(4) . . ?
P3 Rh1 P2 96.701(16) . . ?
P1 Rh1 P2 96.548(16) . . ?
C2 P1 C3 100.63(10) . . ?
C2 P1 C1 100.82(9) . . ?
C3 P1 C1 102.56(9) . . ?
C2 P1 Rh1 116.71(6) . . ?
C3 P1 Rh1 121.00(7) . . ?
C1 P1 Rh1 112.31(6) . . ?
C6 P2 C5 102.02(15) . . ?
C6 P2 C4 102.42(14) . . ?
C5 P2 C4 98.47(13) . . ?
C6 P2 Rh1 117.29(8) . . ?
C5 P2 Rh1 116.91(9) . . ?
C4 P2 Rh1 116.81(8) . . ?
C8 P3 C9 102.29(11) . . ?
C8 P3 C7 101.11(10) . . ?
C9 P3 C7 100.33(11) . . ?
C8 P3 Rh1 112.20(7) . . ?
C9 P3 Rh1 120.10(8) . . ?
C7 P3 Rh1 118.02(7) . . ?

loop_
_geom_bond_atom_site_label_1
_geom_bond_atom_site_label_2
_geom_bond_distance
_geom_bond_site_symmetry_2
_geom_bond_publ_flag
C1 P1 1.8255(19) . ?
C2 P1 1.8196(19) . ?
C3 P1 1.8236(19) . ?
C4 P2 1.823(2) . ?
C5 P2 1.817(2) . ?
C6 P2 1.808(2) . ?
C7 P3 1.822(2) . ?
C8 P3 1.822(2) . ?
C9 P3 1.822(2) . ?
C10 O1 1.459(2) . ?
C10 C13 1.520(3) . ?
C10 C12 1.523(3) . ?
C10 C11 1.557(3) . ?
C11 O2 1.462(2) . ?
C11 C15 1.522(3) . ?
C11 C14 1.525(3) . ?
C16 C17 1.375(3) . ?
C16 C21 1.382(3) . ?
C16 O3 1.387(2) . ?
C17 C18 1.382(3) . ?
C17 O4 1.384(2) . ?
C18 C19 1.407(3) . ?
C19 C20 1.383(4) . ?
C20 C21 1.392(4) . ?
C22 N1 1.138(2) . ?
C22 C23 1.457(3) . ?
C24 C29 1.397(2) . ?
C24 C25 1.409(2) . ?
C24 B3 1.639(2) . ?
C25 C26 1.393(2) . ?
C26 C27 1.386(2) . ?
C26 C30 1.504(2) . ?
C27 C28 1.391(2) . ?
C28 C29 1.398(2) . ?
C28 C31 1.496(2) . ?
C30 F3 1.307(2) . ?
C30 F1 1.317(2) . ?
C30 F2 1.345(3) . ?
C31 F6 1.311(2) . ?
C31 F4 1.320(2) . ?
C31 F5 1.348(2) . ?
C32 C33 1.402(2) . ?
C32 C37 1.403(2) . ?
C32 B3 1.644(2) . ?
C33 C34 1.394(2) . ?
C34 C35 1.389(2) . ?
C34 C38 1.498(2) . ?
C35 C36 1.388(2) . ?
C36 C37 1.394(2) . ?
C36 C39 1.499(2) . ?
C38 F7 1.328(2) . ?
C38 F8 1.336(2) . ?
C38 F9 1.339(2) . ?
C39 F10 1.307(3) . ?
C39 F11 1.321(3) . ?
C39 F12 1.324(2) . ?
C40 C41 1.400(2) . ?
C40 C45 1.405(2) . ?
C40 B3 1.640(2) . ?
C41 C42 1.395(2) . ?
C42 C43 1.385(3) . ?
C42 C46 1.499(3) . ?
C43 C44 1.392(3) . ?
C44 C45 1.390(2) . ?
C44 C47 1.498(2) . ?
C46 F15 1.334(2) . ?
C46 F13 1.345(2) . ?
C46 F14 1.351(2) . ?
C47 F18 1.338(2) . ?
C47 F16 1.339(2) . ?
C47 F17 1.345(2) . ?
C48 C49 1.403(2) . ?
C48 C53 1.409(2) . ?
C48 B3 1.640(2) . ?
C49 C50 1.395(2) . ?
C50 C51 1.388(2) . ?
C50 C54 1.500(3) . ?
C51 C52 1.385(2) . ?
C52 C53 1.394(2) . ?
C52 C55 1.499(2) . ?
C54 F21 1.315(2) . ?
C54 F19 1.331(3) . ?
C54 F20 1.350(3) . ?
C55 F22 1.317(2) . ?
C55 F23 1.326(3) . ?
C55 F24 1.333(3) . ?
B1 O2 1.379(2) . ?
B1 O1 1.383(2) . ?
B1 Rh1 2.0267(19) . ?
B2 O4 1.404(2) . ?
B2 O3 1.410(2) . ?
B2 Rh1 2.0538(19) . ?
N1 Rh1 2.2088(15) . ?
Rh1 P3 2.3351(4) . ?
Rh1 P1 2.3396(4) . ?
Rh1 P2 2.4115(4) . ?

loop_
_geom_torsion_atom_site_label_1
_geom_torsion_atom_site_label_2
_geom_torsion_atom_site_label_3
_geom_torsion_atom_site_label_4
_geom_torsion
_geom_torsion_site_symmetry_1
_geom_torsion_site_symmetry_2
_geom_torsion_site_symmetry_3
_geom_torsion_site_symmetry_4
_geom_torsion_publ_flag
O1 C10 C11 O2 -23.93(18) . . . . ?
C13 C10 C11 O2 -140.33(16) . . . . ?
C12 C10 C11 O2 91.33(19) . . . . ?
O1 C10 C11 C15 90.90(18) . . . . ?
C13 C10 C11 C15 -25.5(2) . . . . ?
C12 C10 C11 C15 -153.85(18) . . . . ?
O1 C10 C11 C14 -140.41(17) . . . . ?
C13 C10 C11 C14 103.2(2) . . . . ?
C12 C10 C11 C14 -25.2(2) . . . . ?
C21 C16 C17 C18 0.6(3) . . . . ?
O3 C16 C17 C18 -179.38(17) . . . . ?
C21 C16 C17 O4 -179.87(18) . . . . ?
O3 C16 C17 O4 0.1(2) . . . . ?
C16 C17 C18 C19 -0.1(3) . . . . ?
O4 C17 C18 C19 -179.52(18) . . . . ?
C17 C18 C19 C20 -0.2(3) . . . . ?
C18 C19 C20 C21 0.1(3) . . . . ?
C17 C16 C21 C20 -0.7(3) . . . . ?
O3 C16 C21 C20 179.28(19) . . . . ?
C19 C20 C21 C16 0.4(3) . . . . ?
C29 C24 C25 C26 -2.7(2) . . . . ?
B3 C24 C25 C26 178.95(16) . . . . ?
C24 C25 C26 C27 1.3(3) . . . . ?
C24 C25 C26 C30 -176.25(17) . . . . ?
C25 C26 C27 C28 0.6(3) . . . . ?
C30 C26 C27 C28 178.17(17) . . . . ?
C26 C27 C28 C29 -1.1(3) . . . . ?
C26 C27 C28 C31 179.07(16) . . . . ?
C25 C24 C29 C28 2.2(2) . . . . ?
B3 C24 C29 C28 -179.56(15) . . . . ?
C27 C28 C29 C24 -0.4(3) . . . . ?
C31 C28 C29 C24 179.47(16) . . . . ?
C27 C26 C30 F3 12.7(3) . . . . ?
C25 C26 C30 F3 -169.7(2) . . . . ?
C27 C26 C30 F1 140.2(2) . . . . ?
C25 C26 C30 F1 -42.2(3) . . . . ?
C27 C26 C30 F2 -103.8(2) . . . . ?
C25 C26 C30 F2 73.8(2) . . . . ?
C27 C28 C31 F6 172.08(19) . . . . ?
C29 C28 C31 F6 -7.8(3) . . . . ?
C27 C28 C31 F4 48.2(2) . . . . ?
C29 C28 C31 F4 -131.65(18) . . . . ?
C27 C28 C31 F5 -67.6(2) . . . . ?
C29 C28 C31 F5 112.53(19) . . . . ?
C37 C32 C33 C34 1.4(2) . . . . ?
B3 C32 C33 C34 177.37(14) . . . . ?
C32 C33 C34 C35 0.2(2) . . . . ?
C32 C33 C34 C38 -178.03(14) . . . . ?
C33 C34 C35 C36 -1.1(2) . . . . ?
C38 C34 C35 C36 177.24(15) . . . . ?
C34 C35 C36 C37 0.2(2) . . . . ?
C34 C35 C36 C39 -178.50(16) . . . . ?
C35 C36 C37 C32 1.4(3) . . . . ?
C39 C36 C37 C32 -179.81(16) . . . . ?
C33 C32 C37 C36 -2.2(2) . . . . ?
B3 C32 C37 C36 -178.34(15) . . . . ?
C35 C34 C38 F7 162.52(16) . . . . ?
C33 C34 C38 F7 -19.2(2) . . . . ?
C35 C34 C38 F8 -76.5(2) . . . . ?
C33 C34 C38 F8 101.80(18) . . . . ?
C35 C34 C38 F9 42.4(2) . . . . ?
C33 C34 C38 F9 -139.27(16) . . . . ?
C35 C36 C39 F10 -141.5(2) . . . . ?
C37 C36 C39 F10 39.8(3) . . . . ?
C35 C36 C39 F11 97.4(2) . . . . ?
C37 C36 C39 F11 -81.3(2) . . . . ?
C35 C36 C39 F12 -20.4(3) . . . . ?
C37 C36 C39 F12 160.79(18) . . . . ?
C45 C40 C41 C42 -1.5(2) . . . . ?
B3 C40 C41 C42 -177.28(15) . . . . ?
C40 C41 C42 C43 0.9(3) . . . . ?
C40 C41 C42 C46 177.56(16) . . . . ?
C41 C42 C43 C44 0.3(3) . . . . ?
C46 C42 C43 C44 -176.31(16) . . . . ?
C42 C43 C44 C45 -0.8(3) . . . . ?
C42 C43 C44 C47 176.60(16) . . . . ?
C43 C44 C45 C40 0.2(3) . . . . ?
C47 C44 C45 C40 -177.29(16) . . . . ?
C41 C40 C45 C44 1.0(2) . . . . ?
B3 C40 C45 C44 176.90(15) . . . . ?
C43 C42 C46 F15 -26.4(2) . . . . ?
C41 C42 C46 F15 156.90(16) . . . . ?
C43 C42 C46 F13 -148.20(16) . . . . ?
C41 C42 C46 F13 35.1(2) . . . . ?
C43 C42 C46 F14 93.5(2) . . . . ?
C41 C42 C46 F14 -83.2(2) . . . . ?
C45 C44 C47 F18 -164.59(16) . . . . ?
C43 C44 C47 F18 17.9(2) . . . . ?
C45 C44 C47 F16 74.7(2) . . . . ?
C43 C44 C47 F16 -102.8(2) . . . . ?
C45 C44 C47 F17 -44.3(2) . . . . ?
C43 C44 C47 F17 138.21(17) . . . . ?
C53 C48 C49 C50 2.1(2) . . . . ?
B3 C48 C49 C50 174.45(15) . . . . ?
C48 C49 C50 C51 -1.3(3) . . . . ?
C48 C49 C50 C54 178.05(17) . . . . ?
C49 C50 C51 C52 -0.5(3) . . . . ?
C54 C50 C51 C52 -179.82(17) . . . . ?
C50 C51 C52 C53 1.3(3) . . . . ?
C50 C51 C52 C55 -176.93(17) . . . . ?
C51 C52 C53 C48 -0.4(3) . . . . ?
C55 C52 C53 C48 177.87(16) . . . . ?
C49 C48 C53 C52 -1.3(2) . . . . ?
B3 C48 C53 C52 -173.74(15) . . . . ?
C51 C50 C54 F21 -5.5(3) . . . . ?
C49 C50 C54 F21 175.2(2) . . . . ?
C51 C50 C54 F19 -127.87(18) . . . . ?
C49 C50 C54 F19 52.8(2) . . . . ?
C51 C50 C54 F20 115.43(19) . . . . ?
C49 C50 C54 F20 -63.9(2) . . . . ?
C51 C52 C55 F22 -14.2(3) . . . . ?
C53 C52 C55 F22 167.56(17) . . . . ?
C51 C52 C55 F23 107.6(2) . . . . ?
C53 C52 C55 F23 -70.6(2) . . . . ?
C51 C52 C55 F24 -134.06(19) . . . . ?
C53 C52 C55 F24 47.7(2) . . . . ?
C29 C24 B3 C48 12.1(2) . . . . ?
C25 C24 B3 C48 -169.67(14) . . . . ?
C29 C24 B3 C40 129.70(16) . . . . ?
C25 C24 B3 C40 -52.10(19) . . . . ?
C29 C24 B3 C32 -109.80(17) . . . . ?
C25 C24 B3 C32 68.40(17) . . . . ?
C49 C48 B3 C24 44.9(2) . . . . ?
C53 C48 B3 C24 -143.24(15) . . . . ?
C49 C48 B3 C40 -76.18(17) . . . . ?
C53 C48 B3 C40 95.70(17) . . . . ?
C49 C48 B3 C32 163.30(14) . . . . ?
C53 C48 B3 C32 -24.8(2) . . . . ?
C41 C40 B3 C24 -15.4(2) . . . . ?
C45 C40 B3 C24 168.98(14) . . . . ?
C41 C40 B3 C48 107.83(16) . . . . ?
C45 C40 B3 C48 -67.77(18) . . . . ?
C41 C40 B3 C32 -131.89(16) . . . . ?
C45 C40 B3 C32 52.51(19) . . . . ?
C33 C32 B3 C24 -99.19(16) . . . . ?
C37 C32 B3 C24 76.65(17) . . . . ?
C33 C32 B3 C48 137.04(15) . . . . ?
C37 C32 B3 C48 -47.13(19) . . . . ?
C33 C32 B3 C40 20.8(2) . . . . ?
C37 C32 B3 C40 -163.42(14) . . . . ?
O2 B1 O1 C10 -5.7(2) . . . . ?
Rh1 B1 O1 C10 173.94(13) . . . . ?
C13 C10 O1 B1 140.40(17) . . . . ?
C12 C10 O1 B1 -101.87(18) . . . . ?
C11 C10 O1 B1 18.69(18) . . . . ?
O1 B1 O2 C11 -11.2(2) . . . . ?
Rh1 B1 O2 C11 169.16(14) . . . . ?
C15 C11 O2 B1 -97.99(19) . . . . ?
C14 C11 O2 B1 143.1(2) . . . . ?
C10 C11 O2 B1 21.9(2) . . . . ?
C17 C16 O3 B2 0.5(2) . . . . ?
C21 C16 O3 B2 -179.6(2) . . . . ?
O4 B2 O3 C16 -0.85(19) . . . . ?
Rh1 B2 O3 C16 177.65(13) . . . . ?
C16 C17 O4 B2 -0.63(19) . . . . ?
C18 C17 O4 B2 178.82(19) . . . . ?
O3 B2 O4 C17 0.92(18) . . . . ?
Rh1 B2 O4 C17 -177.48(13) . . . . ?
